data_7109031
loop_
_publ_author_name
'Javier A. Cabeza'
'Marina Damonte'
'Pablo Garcia-Alvarez'
'Enrique Perez-Carreno'

_publ_section_title
;
 Easy abstraction of a hydride anion from an alkyl C-H bond of a
 coordinated bis(N-heterocyclic carbene)
;
_journal_name_full Chem.Commun.
_journal_page_first 2813
_journal_paper_doi 10.1039/c3cc40619a
_journal_volume 49
_journal_year 2013
_chemical_formula_moiety 'C11 H O11 Ru3, C14 H15 N4 O3 Ru'
_chemical_formula_sum 'C25 H16 N4 O14 Ru4'
_chemical_formula_weight 1000.70
_chemical_name_systematic
;
?
;
_space_group_IT_number 14
_symmetry_cell_setting monoclinic
_symmetry_space_group_name_Hall '-P 2yn'
_symmetry_space_group_name_H-M 'P 1 21/n 1'
_atom_sites_solution_hydrogens geom
_atom_sites_solution_primary direct
_atom_sites_solution_secondary difmap
_audit_creation_method SHELXL-97
_cell_angle_alpha 90.00
_cell_angle_beta 92.473(3)
_cell_angle_gamma 90.00
_cell_formula_units_Z 4
_cell_length_a 13.3007(5)
_cell_length_b 15.6862(5)
_cell_length_c 15.2570(5)
_cell_measurement_reflns_used 2375
_cell_measurement_temperature 123(2)
_cell_volume 3180.22(19)
_computing_cell_refinement
;
CrysAlisPro, Agilent Technologies,
Version 1.171.35.19 (release 27-10-2011 CrysAlis171 .NET)
(compiled Oct 27 2011,15:02:11)
;
_computing_data_collection
;
CrysAlisPro, Agilent Technologies,
Version 1.171.35.19 (release 27-10-2011 CrysAlis171 .NET)
(compiled Oct 27 2011,15:02:11)
;
_computing_data_reduction
;
CrysAlisPro, Agilent Technologies,
Version 1.171.35.19 (release 27-10-2011 CrysAlis171 .NET)
(compiled Oct 27 2011,15:02:11)
;
_computing_molecular_graphics 'PLATON (Spek, 2008)'
_computing_publication_material 'SHELXL-97 (Sheldrick, 2008)'
_computing_structure_refinement 'SHELXL-97 (Sheldrick, 2008)'
_computing_structure_solution 'SIR-97 (Giacovazzo, 1999)'
_diffrn_ambient_temperature 123(2)
_diffrn_measured_fraction_theta_full 0.964
_diffrn_measured_fraction_theta_max 0.964
_diffrn_measurement_device_type 'Xcalibur, Onyx, Nova'
_diffrn_radiation_monochromator mirror
_diffrn_radiation_source 'Nova (Cu) X-ray Source'
_diffrn_radiation_type CuK\a
_diffrn_radiation_wavelength 1.54180
_diffrn_reflns_av_R_equivalents 0.0000
_diffrn_reflns_av_sigmaI/netI 0.0937
_diffrn_reflns_limit_h_max 15
_diffrn_reflns_limit_h_min -14
_diffrn_reflns_limit_k_max 17
_diffrn_reflns_limit_k_min 0
_diffrn_reflns_limit_l_max 17
_diffrn_reflns_limit_l_min 0
_diffrn_reflns_number 4889
_diffrn_reflns_theta_full 62.51
_diffrn_reflns_theta_max 62.51
_diffrn_reflns_theta_min 4.04
_exptl_absorpt_coefficient_mu 15.748
_exptl_absorpt_correction_T_max 0.0259
_exptl_absorpt_correction_T_min 0.0127
_exptl_absorpt_correction_type refdelf
_exptl_absorpt_process_details
;
Parkin S,Moezzi B & Hope H, (1995) J. Appl. Cryst. 28, 53-56
Cubic fit to sin(theta)/lambda - 24 parameters
;
_exptl_crystal_colour orange
_exptl_crystal_density_diffrn 2.090
_exptl_crystal_density_method 'not measured'
_exptl_crystal_description fragment
_exptl_crystal_F_000 1928
_exptl_crystal_size_max 0.0634
_exptl_crystal_size_mid 0.0530
_exptl_crystal_size_min 0.0284
_refine_diff_density_max 1.388
_refine_diff_density_min -1.297
_refine_diff_density_rms 0.230
_refine_ls_extinction_method none
_refine_ls_goodness_of_fit_ref 1.202
_refine_ls_hydrogen_treatment mixed
_refine_ls_matrix_type full
_refine_ls_number_parameters 457
_refine_ls_number_reflns 4889
_refine_ls_number_restraints 25
_refine_ls_restrained_S_all 1.199
_refine_ls_R_factor_all 0.1233
_refine_ls_R_factor_gt 0.0777
_refine_ls_shift/su_max 0.000
_refine_ls_shift/su_mean 0.000
_refine_ls_structure_factor_coef Fsqd
_refine_ls_weighting_details 'calc w=1/[\s^2^(Fo^2^)+(0.1012P)^2^+7.0087P] where P=(Fo^2^+2Fc^2^)/3'
_refine_ls_weighting_scheme calc
_refine_ls_wR_factor_gt 0.2013
_refine_ls_wR_factor_ref 0.2354
_reflns_number_gt 3341
_reflns_number_total 4889
_reflns_threshold_expression >2\s(I)
_cod_data_source_file c3cc40619a.txt
_cod_data_source_block xn11180-md366
_cod_original_sg_symbol_H-M 'P 21/n'
_cod_database_code 7109031

loop_
_symmetry_equiv_pos_as_xyz
'x, y, z'
'-x+1/2, y+1/2, -z+1/2'
'-x, -y, -z'
'x-1/2, -y-1/2, z-1/2'

loop_
_atom_site_label
_atom_site_type_symbol
_atom_site_fract_x
_atom_site_fract_y
_atom_site_fract_z
_atom_site_U_iso_or_equiv
_atom_site_adp_type
_atom_site_occupancy
_atom_site_symmetry_multiplicity
_atom_site_calc_flag
_atom_site_refinement_flags
_atom_site_disorder_assembly
_atom_site_disorder_group
Ru1 Ru 0.7434(6) 0.1425(4) 0.4512(5) 0.0298(12) Uani 0.520(10) 1 d P A 1
Ru1A Ru 0.7227(7) 0.1686(5) 0.4579(6) 0.0347(14) Uani 0.480(10) 1 d P A 2
C1 C 0.846(3) 0.150(2) 0.354(2) 0.034(9) Uani 0.520(10) 1 d PD A 1
C2 C 0.924(3) 0.0067(14) 0.324(2) 0.040(6) Uani 0.520(10) 1 d PD A 1
H2A H 0.9464 0.0001 0.3856 0.060 Uiso 0.520(10) 1 calc PR A 1
H2B H 0.9773 -0.0132 0.2863 0.060 Uiso 0.520(10) 1 calc PR A 1
H2C H 0.8631 -0.0269 0.3120 0.060 Uiso 0.520(10) 1 calc PR A 1
C3 C 0.955(3) 0.139(2) 0.244(2) 0.039(5) Uani 0.520(10) 1 d PD A 1
H3 H 1.0010 0.1154 0.2046 0.047 Uiso 0.520(10) 1 calc PR A 1
C4 C 0.929(4) 0.221(3) 0.250(3) 0.039(5) Uani 0.520(10) 1 d PD A 1
H4 H 0.9515 0.2664 0.2154 0.047 Uiso 0.520(10) 1 calc PR A 1
C5 C 0.816(4) 0.301(3) 0.360(3) 0.066(10) Uani 0.520(10) 1 d P A 1
H5A H 0.7985 0.3445 0.3152 0.079 Uiso 0.520(10) 1 calc PR A 1
H5B H 0.8657 0.3258 0.4028 0.079 Uiso 0.520(10) 1 calc PR A 1
C6 C 0.721(2) 0.273(2) 0.4070(19) 0.036(6) Uani 0.520(10) 1 d P A 1
H6 H 0.7136 0.3109 0.4594 0.043 Uiso 0.520(10) 1 calc PR A 1
C7 C 0.622(3) 0.278(2) 0.349(2) 0.048(7) Uani 0.520(10) 1 d P A 1
H7A H 0.5661 0.2961 0.3845 0.058 Uiso 0.520(10) 1 calc PR A 1
H7B H 0.6301 0.3202 0.3014 0.058 Uiso 0.520(10) 1 calc PR A 1
C8 C 0.527(3) 0.177(3) 0.249(3) 0.061(8) Uani 0.520(10) 1 d PD A 1
H8 H 0.4848 0.2161 0.2169 0.074 Uiso 0.520(10) 1 calc PR A 1
C9 C 0.524(3) 0.092(3) 0.241(3) 0.061(8) Uani 0.520(10) 1 d PD A 1
H9 H 0.4837 0.0602 0.2002 0.074 Uiso 0.520(10) 1 calc PR A 1
C10 C 0.613(3) -0.030(2) 0.324(3) 0.064(9) Uani 0.520(10) 1 d PD A 1
H10A H 0.6832 -0.0420 0.3120 0.095 Uiso 0.520(10) 1 calc PR A 1
H10B H 0.5686 -0.0669 0.2879 0.095 Uiso 0.520(10) 1 calc PR A 1
H10C H 0.6017 -0.0403 0.3862 0.095 Uiso 0.520(10) 1 calc PR A 1
C11 C 0.635(5) 0.123(2) 0.351(4) 0.043(11) Uani 0.520(10) 1 d PD A 1
C1A C 0.624(5) 0.145(2) 0.353(4) 0.034(9) Uani 0.480(10) 1 d PD A 2
C2A C 0.551(3) 0.2839(15) 0.297(2) 0.040(6) Uani 0.480(10) 1 d PD A 2
H2A1 H 0.5198 0.3010 0.3519 0.060 Uiso 0.480(10) 1 calc PR A 2
H2A2 H 0.5070 0.3009 0.2471 0.060 Uiso 0.480(10) 1 calc PR A 2
H2A3 H 0.6163 0.3118 0.2938 0.060 Uiso 0.480(10) 1 calc PR A 2
C3A C 0.514(3) 0.141(2) 0.237(2) 0.039(5) Uani 0.480(10) 1 d PD A 2
H3A H 0.4697 0.1600 0.1910 0.047 Uiso 0.480(10) 1 calc PR A 2
C4A C 0.538(3) 0.059(2) 0.255(2) 0.039(5) Uani 0.480(10) 1 d PD A 2
H4A H 0.5152 0.0092 0.2237 0.047 Uiso 0.480(10) 1 calc PR A 2
C5A C 0.659(4) -0.004(2) 0.383(3) 0.066(10) Uani 0.480(10) 1 d P A 2
H5A1 H 0.6138 -0.0284 0.4258 0.079 Uiso 0.480(10) 1 calc PR A 2
H5A2 H 0.6808 -0.0501 0.3439 0.079 Uiso 0.480(10) 1 calc PR A 2
C6A C 0.748(3) 0.035(2) 0.429(2) 0.036(6) Uani 0.480(10) 1 d P A 2
H6A H 0.7589 0.0044 0.4862 0.043 Uiso 0.480(10) 1 calc PR A 2
C7A C 0.847(3) 0.026(2) 0.377(3) 0.048(7) Uani 0.480(10) 1 d P A 2
H7A1 H 0.9034 0.0092 0.4175 0.058 Uiso 0.480(10) 1 calc PR A 2
H7A2 H 0.8377 -0.0189 0.3317 0.058 Uiso 0.480(10) 1 calc PR A 2
C8A C 0.941(4) 0.125(4) 0.274(3) 0.061(8) Uani 0.480(10) 1 d PD A 2
H8A H 0.9822 0.0847 0.2459 0.074 Uiso 0.480(10) 1 calc PR A 2
C9A C 0.939(5) 0.209(4) 0.263(4) 0.061(8) Uani 0.480(10) 1 d PD A 2
H9A H 0.9782 0.2414 0.2242 0.074 Uiso 0.480(10) 1 calc PR A 2
C10A C 0.846(4) 0.331(2) 0.326(4) 0.064(9) Uani 0.480(10) 1 d PD A 2
H10D H 0.7735 0.3400 0.3157 0.095 Uiso 0.480(10) 1 calc PR A 2
H10E H 0.8825 0.3628 0.2819 0.095 Uiso 0.480(10) 1 calc PR A 2
H10F H 0.8666 0.3517 0.3846 0.095 Uiso 0.480(10) 1 calc PR A 2
C11A C 0.824(4) 0.177(2) 0.366(3) 0.043(11) Uani 0.480(10) 1 d PD A 2
N1 N 0.903(2) 0.0959(13) 0.3057(19) 0.035(5) Uani 0.520(10) 1 d PD A 1
N2 N 0.863(3) 0.2267(19) 0.316(3) 0.035(5) Uani 0.520(10) 1 d PD A 1
N3 N 0.601(3) 0.196(2) 0.311(2) 0.047(6) Uani 0.520(10) 1 d PD A 1
N4 N 0.591(3) 0.058(2) 0.303(2) 0.047(6) Uani 0.520(10) 1 d PD A 1
N1A N 0.564(2) 0.1920(15) 0.297(2) 0.035(5) Uani 0.480(10) 1 d PD A 2
N2A N 0.601(3) 0.063(2) 0.328(2) 0.035(5) Uani 0.480(10) 1 d PD A 2
N3A N 0.871(3) 0.107(2) 0.335(2) 0.047(6) Uani 0.480(10) 1 d PD A 2
N4A N 0.869(4) 0.240(2) 0.319(4) 0.047(6) Uani 0.480(10) 1 d PD A 2
C101 C 0.827(3) 0.163(2) 0.543(3) 0.031(3) Uani 0.520(10) 1 d P A 1
C102 C 0.647(3) 0.153(3) 0.541(2) 0.031(3) Uani 0.520(10) 1 d P A 1
C103 C 0.764(2) 0.025(2) 0.476(2) 0.031(3) Uani 0.520(10) 1 d P A 1
O101 O 0.897(3) 0.1730(17) 0.596(2) 0.055(3) Uani 0.520(10) 1 d P A 1
O102 O 0.578(2) 0.1594(17) 0.585(2) 0.055(3) Uani 0.520(10) 1 d P A 1
O103 O 0.7836(19) -0.0450(16) 0.4911(16) 0.055(3) Uani 0.520(10) 1 d P A 1
C111 C 0.621(3) 0.141(3) 0.529(2) 0.031(3) Uani 0.480(10) 1 d PD A 2
C112 C 0.843(4) 0.186(3) 0.541(3) 0.031(3) Uani 0.480(10) 1 d P A 2
C113 C 0.690(2) 0.291(2) 0.467(2) 0.031(3) Uani 0.480(10) 1 d P A 2
O111 O 0.571(2) 0.1168(19) 0.586(2) 0.055(3) Uani 0.480(10) 1 d PD A 2
O112 O 0.900(3) 0.2067(19) 0.591(3) 0.055(3) Uani 0.480(10) 1 d P A 2
O113 O 0.670(2) 0.3592(17) 0.4799(18) 0.055(3) Uani 0.480(10) 1 d P A 2
C401 C 0.8844(17) 0.1680(12) 0.0229(13) 0.049(5) Uani 1 1 d . . .
C402 C 0.7208(14) 0.2463(12) 0.0995(11) 0.042(4) Uani 1 1 d . . .
C404 C 0.6051(17) 0.1260(13) 0.0052(12) 0.052(5) Uani 1 1 d . . .
C403 C 0.7600(13) 0.0549(11) 0.1061(14) 0.047(5) Uani 1 1 d . . .
C202 C 0.7838(14) 0.0343(10) -0.2556(12) 0.043(4) Uani 1 1 d . . .
C201 C 0.9187(18) 0.0372(13) -0.1051(11) 0.053(5) Uani 1 1 d . . .
C204 C 0.648(2) 0.1375(14) -0.1658(12) 0.063(6) Uani 1 1 d . . .
C203 C 0.7101(15) -0.0235(14) -0.0985(12) 0.053(5) Uani 1 1 d . . .
C302 C 0.7112(14) 0.2880(13) -0.2478(13) 0.049(5) Uani 1 1 d . . .
C301 C 0.8412(14) 0.3257(11) -0.0917(11) 0.039(4) Uani 1 1 d . . .
C303 C 0.6261(16) 0.3048(14) -0.0822(13) 0.056(5) Uani 1 1 d . . .
O401 O 0.9695(11) 0.1861(10) 0.0250(8) 0.060(4) Uani 1 1 d . . .
O402 O 0.7100(10) 0.3034(9) 0.1444(9) 0.059(4) Uani 1 1 d . . .
O404 O 0.5209(12) 0.1103(13) -0.0035(10) 0.085(5) Uani 1 1 d . . .
O403 O 0.7699(11) -0.0001(8) 0.1557(9) 0.061(4) Uani 1 1 d . . .
O202 O 0.7834(13) 0.0097(9) -0.3267(9) 0.075(5) Uani 1 1 d . . .
O201 O 1.0010(12) 0.0133(10) -0.0976(10) 0.073(4) Uani 1 1 d . . .
O204 O 0.5681(11) 0.1219(9) -0.1963(9) 0.060(4) Uani 1 1 d . . .
O203 O 0.6663(11) -0.0828(10) -0.0780(10) 0.071(4) Uani 1 1 d . . .
O302 O 0.6980(11) 0.3107(9) -0.3171(9) 0.063(4) Uani 1 1 d . . .
O301 O 0.9015(10) 0.3728(9) -0.0703(9) 0.058(4) Uani 1 1 d . . .
O303 O 0.5602(11) 0.3409(9) -0.0535(9) 0.061(4) Uani 1 1 d . . .
Ru4 Ru 0.74517(10) 0.14943(8) 0.02677(8) 0.0364(4) Uani 1 1 d . . .
Ru2 Ru 0.78151(11) 0.07093(8) -0.13763(9) 0.0400(4) Uani 1 1 d . . .
Ru3 Ru 0.73441(10) 0.24541(8) -0.13149(8) 0.0365(4) Uani 1 1 d . . .
H100 H 0.857(11) 0.171(9) -0.157(9) 0.03(4) Uiso 1 1 d . . .

loop_
_atom_site_aniso_label
_atom_site_aniso_U_11
_atom_site_aniso_U_22
_atom_site_aniso_U_33
_atom_site_aniso_U_23
_atom_site_aniso_U_13
_atom_site_aniso_U_12
Ru1 0.028(3) 0.029(3) 0.032(2) 0.001(2) -0.0053(19) -0.001(2)
Ru1A 0.031(4) 0.040(4) 0.032(2) 0.001(3) -0.004(2) 0.000(2)
C1 0.02(2) 0.044(19) 0.032(16) 0.001(14) -0.004(14) 0.010(17)
C2 0.052(17) 0.016(11) 0.054(15) -0.001(10) 0.027(13) 0.011(11)
C3 0.037(13) 0.062(13) 0.017(8) -0.009(9) -0.011(8) -0.010(10)
C4 0.037(13) 0.062(13) 0.017(8) -0.009(9) -0.011(8) -0.010(10)
C5 0.10(3) 0.031(15) 0.06(2) 0.005(14) -0.004(18) -0.031(17)
C6 0.042(16) 0.044(15) 0.023(11) -0.014(11) 0.015(11) 0.007(12)
C7 0.048(18) 0.042(15) 0.054(16) -0.002(12) -0.007(13) 0.025(13)
C8 0.039(16) 0.072(17) 0.075(18) -0.014(15) 0.022(14) -0.001(13)
C9 0.039(16) 0.072(17) 0.075(18) -0.014(15) 0.022(14) -0.001(13)
C10 0.06(2) 0.044(17) 0.08(2) -0.008(16) -0.028(17) 0.022(16)
C11 0.026(19) 0.06(2) 0.042(19) 0.025(18) 0.008(14) 0.02(2)
C1A 0.02(2) 0.044(19) 0.032(16) 0.001(14) -0.004(14) 0.010(17)
C2A 0.052(17) 0.016(11) 0.054(15) -0.001(10) 0.027(13) 0.011(11)
C3A 0.037(13) 0.062(13) 0.017(8) -0.009(9) -0.011(8) -0.010(10)
C4A 0.037(13) 0.062(13) 0.017(8) -0.009(9) -0.011(8) -0.010(10)
C5A 0.10(3) 0.031(15) 0.06(2) 0.005(14) -0.004(18) -0.031(17)
C6A 0.042(16) 0.044(15) 0.023(11) -0.014(11) 0.015(11) 0.007(12)
C7A 0.048(18) 0.042(15) 0.054(16) -0.002(12) -0.007(13) 0.025(13)
C8A 0.039(16) 0.072(17) 0.075(18) -0.014(15) 0.022(14) -0.001(13)
C9A 0.039(16) 0.072(17) 0.075(18) -0.014(15) 0.022(14) -0.001(13)
C10A 0.06(2) 0.044(17) 0.08(2) -0.008(16) -0.028(17) 0.022(16)
C11A 0.026(19) 0.06(2) 0.042(19) 0.025(18) 0.008(14) 0.02(2)
N1 0.022(9) 0.028(9) 0.053(11) -0.013(8) -0.010(7) -0.014(7)
N2 0.022(9) 0.028(9) 0.053(11) -0.013(8) -0.010(7) -0.014(7)
N3 0.040(12) 0.062(15) 0.039(11) -0.004(9) 0.006(9) -0.001(10)
N4 0.040(12) 0.062(15) 0.039(11) -0.004(9) 0.006(9) -0.001(10)
N1A 0.022(9) 0.028(9) 0.053(11) -0.013(8) -0.010(7) -0.014(7)
N2A 0.022(9) 0.028(9) 0.053(11) -0.013(8) -0.010(7) -0.014(7)
N3A 0.040(12) 0.062(15) 0.039(11) -0.004(9) 0.006(9) -0.001(10)
N4A 0.040(12) 0.062(15) 0.039(11) -0.004(9) 0.006(9) -0.001(10)
C101 0.027(10) 0.033(9) 0.032(6) -0.006(7) -0.008(6) -0.015(7)
C102 0.027(10) 0.033(9) 0.032(6) -0.006(7) -0.008(6) -0.015(7)
C103 0.027(10) 0.033(9) 0.032(6) -0.006(7) -0.008(6) -0.015(7)
O101 0.053(6) 0.048(9) 0.063(6) -0.007(8) -0.005(5) 0.000(8)
O102 0.053(6) 0.048(9) 0.063(6) -0.007(8) -0.005(5) 0.000(8)
O103 0.053(6) 0.048(9) 0.063(6) -0.007(8) -0.005(5) 0.000(8)
C111 0.027(10) 0.033(9) 0.032(6) -0.006(7) -0.008(6) -0.015(7)
C112 0.027(10) 0.033(9) 0.032(6) -0.006(7) -0.008(6) -0.015(7)
C113 0.027(10) 0.033(9) 0.032(6) -0.006(7) -0.008(6) -0.015(7)
O111 0.053(6) 0.048(9) 0.063(6) -0.007(8) -0.005(5) 0.000(8)
O112 0.053(6) 0.048(9) 0.063(6) -0.007(8) -0.005(5) 0.000(8)
O113 0.053(6) 0.048(9) 0.063(6) -0.007(8) -0.005(5) 0.000(8)
C401 0.049(14) 0.044(11) 0.055(12) -0.004(9) 0.005(10) 0.004(9)
C402 0.050(12) 0.035(10) 0.039(10) 0.004(8) -0.010(8) -0.003(8)
C404 0.051(14) 0.059(12) 0.046(11) -0.005(9) 0.011(10) -0.002(10)
C403 0.033(11) 0.024(9) 0.083(14) -0.018(10) -0.001(10) -0.008(8)
C202 0.056(12) 0.025(8) 0.047(11) 0.010(8) 0.004(9) 0.015(8)
C201 0.078(16) 0.053(12) 0.028(9) -0.010(8) 0.002(9) 0.015(11)
C204 0.11(2) 0.056(13) 0.023(9) -0.002(9) 0.001(11) -0.010(13)
C203 0.050(13) 0.062(13) 0.050(11) 0.016(10) 0.021(9) -0.011(10)
C302 0.048(12) 0.060(12) 0.040(11) 0.011(9) 0.013(9) 0.000(10)
C301 0.041(11) 0.035(10) 0.043(10) 0.003(8) 0.011(8) 0.007(8)
C303 0.052(14) 0.065(14) 0.048(11) -0.013(10) -0.011(10) 0.009(11)
O401 0.047(9) 0.096(11) 0.039(7) -0.012(7) 0.009(6) -0.012(8)
O402 0.071(10) 0.054(9) 0.052(8) -0.004(7) 0.002(7) 0.013(7)
O404 0.049(10) 0.139(16) 0.068(10) 0.026(10) -0.004(8) -0.018(10)
O403 0.081(11) 0.033(7) 0.067(9) 0.016(7) -0.009(7) -0.006(7)
O202 0.126(14) 0.062(9) 0.039(8) -0.010(7) 0.021(8) 0.021(9)
O201 0.065(11) 0.078(11) 0.075(10) -0.010(8) 0.001(8) 0.022(9)
O204 0.066(10) 0.048(8) 0.062(9) -0.003(7) -0.029(8) 0.001(7)
O203 0.074(11) 0.070(10) 0.072(10) -0.008(8) 0.042(9) -0.020(8)
O302 0.085(11) 0.057(9) 0.048(8) 0.011(7) 0.009(7) -0.016(8)
O301 0.057(9) 0.047(8) 0.069(9) -0.025(7) -0.006(7) -0.018(7)
O303 0.055(9) 0.070(10) 0.056(8) -0.012(7) -0.006(7) 0.020(7)
Ru4 0.0352(8) 0.0387(8) 0.0352(7) 0.0005(6) 0.0016(6) -0.0019(6)
Ru2 0.0509(9) 0.0318(7) 0.0374(7) 0.0006(6) 0.0026(6) 0.0010(6)
Ru3 0.0406(8) 0.0311(7) 0.0378(7) -0.0007(5) 0.0001(6) -0.0006(6)

loop_
_atom_type_symbol
_atom_type_description
_atom_type_scat_dispersion_real
_atom_type_scat_dispersion_imag
_atom_type_scat_source
C C 0.0181 0.0091 'International Tables Vol C Tables 4.2.6.8 and 6.1.1.4'
H H 0.0000 0.0000 'International Tables Vol C Tables 4.2.6.8 and 6.1.1.4'
N N 0.0311 0.0180 'International Tables Vol C Tables 4.2.6.8 and 6.1.1.4'
O O 0.0492 0.0322 'International Tables Vol C Tables 4.2.6.8 and 6.1.1.4'
Ru Ru 0.0552 3.2960 'International Tables Vol C Tables 4.2.6.8 and 6.1.1.4'

loop_
_geom_angle_atom_site_label_1
_geom_angle_atom_site_label_2
_geom_angle_atom_site_label_3
_geom_angle
C101 Ru1 C103 86.2(15)
C101 Ru1 C102 80.7(18)
C103 Ru1 C102 91.9(17)
C101 Ru1 C1 98.3(19)
C103 Ru1 C1 95.9(14)
C102 Ru1 C1 172.0(16)
C101 Ru1 C11 175(3)
C103 Ru1 C11 95.5(13)
C102 Ru1 C11 94(2)
C1 Ru1 C11 87(2)
C101 Ru1 C6 98.6(15)
C103 Ru1 C6 173.6(13)
C102 Ru1 C6 93.1(15)
C1 Ru1 C6 79.2(12)
C11 Ru1 C6 80.2(13)
C111 Ru1A C113 90.9(18)
C111 Ru1A C11A 167.7(19)
C113 Ru1A C11A 98.5(15)
C111 Ru1A C112 104.2(18)
C113 Ru1A C112 89.5(15)
C11A Ru1A C112 84(2)
C111 Ru1A C1A 88(3)
C113 Ru1A C1A 95.4(14)
C11A Ru1A C1A 84(3)
C112 Ru1A C1A 167(3)
C111 Ru1A C6A 90.9(18)
C113 Ru1A C6A 171.8(15)
C11A Ru1A C6A 78.8(14)
C112 Ru1A C6A 97.8(17)
C1A Ru1A C6A 76.7(15)
N2 C1 N1 102(3)
N2 C1 Ru1 118(3)
N1 C1 Ru1 139(3)
C4 C3 N1 106(3)
C3 C4 N2 107(4)
N2 C5 C6 111(3)
C5 C6 C7 114(3)
C5 C6 Ru1 107(2)
C7 C6 Ru1 109(2)
N3 C7 C6 110(3)
C9 C8 N3 107(4)
C8 C9 N4 108(4)
N3 C11 N4 105(3)
N3 C11 Ru1 114(3)
N4 C11 Ru1 140(3)
N1A C1A N2A 102(3)
N1A C1A Ru1A 137(3)
N2A C1A Ru1A 121(3)
C4A C3A N1A 109(3)
C3A C4A N2A 104(3)
C6A C5A N2A 111(3)
C5A C6A C7A 113(3)
C5A C6A Ru1A 111(3)
C7A C6A Ru1A 109(2)
N3A C7A C6A 110(3)
C9A C8A N3A 107(5)
C8A C9A N4A 106(5)
N3A C11A N4A 101(3)
N3A C11A Ru1A 122(3)
N4A C11A Ru1A 138(3)
C1 N1 C3 112(3)
C1 N1 C2 127(3)
C3 N1 C2 121(3)
C1 N2 C4 112(3)
C1 N2 C5 115(3)
C4 N2 C5 133(3)
C11 N3 C8 110(4)
C11 N3 C7 121(4)
C8 N3 C7 127(3)
C11 N4 C9 109(3)
C11 N4 C10 121(3)
C9 N4 C10 130(4)
C1A N1A C3A 111(3)
C1A N1A C2A 127(3)
C3A N1A C2A 122(3)
C4A N2A C1A 113(3)
C4A N2A C5A 133(3)
C1A N2A C5A 113(3)
C11A N3A C8A 114(4)
C11A N3A C7A 116(3)
C8A N3A C7A 130(4)
C11A N4A C9A 113(4)
C11A N4A C10A 125(4)
C9A N4A C10A 122(4)
O101 C101 Ru1 169(4)
O102 C102 Ru1 170(3)
O103 C103 Ru1 175(3)
O111 C111 Ru1A 166(4)
O112 C112 Ru1A 169(5)
O113 C113 Ru1A 174(3)
O401 C401 Ru4 173.9(16)
O402 C402 Ru4 177.2(16)
O404 C404 Ru4 176.5(18)
O403 C403 Ru4 177.9(16)
O202 C202 Ru2 177.7(17)
O201 C201 Ru2 170.6(15)
O204 C204 Ru2 136.7(17)
O204 C204 Ru3 138.2(18)
Ru2 C204 Ru3 84.5(10)
O203 C203 Ru2 177.1(18)
O302 C302 Ru3 178.0(18)
O301 C301 Ru3 178.5(17)
O303 C303 Ru3 179.1(18)
C401 Ru4 C404 168.1(8)
C401 Ru4 C402 95.0(8)
C404 Ru4 C402 93.7(8)
C401 Ru4 C403 93.7(8)
C404 Ru4 C403 91.9(8)
C402 Ru4 C403 105.3(7)
C401 Ru4 Ru3 84.5(6)
C404 Ru4 Ru3 86.7(6)
C402 Ru4 Ru3 93.9(5)
C403 Ru4 Ru3 160.8(5)
C401 Ru4 Ru2 80.5(6)
C404 Ru4 Ru2 88.1(6)
C402 Ru4 Ru2 152.8(5)
C403 Ru4 Ru2 101.8(5)
Ru3 Ru4 Ru2 59.10(4)
C203 Ru2 C202 95.3(8)
C203 Ru2 C201 100.8(9)
C202 Ru2 C201 96.1(7)
C203 Ru2 C204 91.4(9)
C202 Ru2 C204 90.3(7)
C201 Ru2 C204 165.7(9)
C203 Ru2 Ru3 130.0(6)
C202 Ru2 Ru3 109.9(5)
C201 Ru2 Ru3 117.7(6)
C204 Ru2 Ru3 48.0(6)
C203 Ru2 Ru4 87.3(6)
C202 Ru2 Ru4 167.9(5)
C201 Ru2 Ru4 94.9(5)
C204 Ru2 Ru4 77.9(5)
Ru3 Ru2 Ru4 60.27(4)
C303 Ru3 C302 95.8(8)
C303 Ru3 C301 96.5(8)
C302 Ru3 C301 98.5(8)
C303 Ru3 C204 94.6(9)
C302 Ru3 C204 89.2(8)
C301 Ru3 C204 165.8(9)
C303 Ru3 Ru2 131.7(7)
C302 Ru3 Ru2 109.7(6)
C301 Ru3 Ru2 118.2(5)
C204 Ru3 Ru2 47.6(7)
C303 Ru3 Ru4 86.2(6)
C302 Ru3 Ru4 167.1(6)
C301 Ru3 Ru4 93.8(5)
C204 Ru3 Ru4 77.9(5)
Ru2 Ru3 Ru4 60.63(4)

loop_
_geom_bond_atom_site_label_1
_geom_bond_atom_site_label_2
_geom_bond_distance
Ru1 C101 1.78(4)
Ru1 C103 1.91(4)
Ru1 C102 1.93(4)
Ru1 C1 2.07(3)
Ru1 C11 2.08(4)
Ru1 C6 2.18(3)
Ru1A C111 1.83(3)
Ru1A C113 1.97(4)
Ru1A C11A 1.99(4)
Ru1A C112 2.02(5)
Ru1A C1A 2.06(4)
Ru1A C6A 2.17(4)
C1 N2 1.361(19)
C1 N1 1.367(19)
C2 N1 1.451(18)
C3 C4 1.33(2)
C3 N1 1.370(19)
C4 N2 1.364(19)
C5 N2 1.48(6)
C5 C6 1.55(5)
C6 C7 1.55(5)
C7 N3 1.43(5)
C8 C9 1.34(2)
C8 N3 1.37(2)
C9 N4 1.37(2)
C10 N4 1.44(2)
C11 N3 1.365(19)
C11 N4 1.37(2)
C1A N1A 1.36(2)
C1A N2A 1.38(2)
C2A N1A 1.453(19)
C3A C4A 1.35(2)
C3A N1A 1.362(19)
C4A N2A 1.370(19)
C5A C6A 1.48(6)
C5A N2A 1.53(5)
C6A C7A 1.57(5)
C7A N3A 1.46(5)
C8A C9A 1.34(2)
C8A N3A 1.37(2)
C9A N4A 1.381(19)
C10A N4A 1.47(2)
C11A N3A 1.36(2)
C11A N4A 1.38(2)
C101 O101 1.22(6)
C102 O102 1.17(4)
C103 O103 1.14(4)
C111 O111 1.18(2)
C112 O112 1.10(6)
C113 O113 1.12(4)
C401 O401 1.17(2)
C401 Ru4 1.88(2)
C402 O402 1.14(2)
C402 Ru4 1.917(19)
C404 O404 1.15(2)
C404 Ru4 1.91(2)
C403 O403 1.15(2)
C403 Ru4 1.92(2)
C202 O202 1.15(2)
C202 Ru2 1.891(19)
C201 O201 1.16(2)
C201 Ru2 1.94(2)
C204 O204 1.17(3)
C204 Ru2 2.08(3)
C204 Ru3 2.10(2)
C203 O203 1.15(2)
C203 Ru2 1.871(19)
C302 O302 1.12(2)
C302 Ru3 1.909(19)
C301 O301 1.13(2)
C301 Ru3 1.97(2)
C303 O303 1.15(2)
C303 Ru3 1.90(2)
Ru4 Ru3 2.8439(18)
Ru4 Ru2 2.8541(18)
Ru2 Ru3 2.8101(18)
